data_7702887
loop_
_publ_author_name
'Morin, Tyler J.'
'Wanniarachchi, Sarath'
'Gwengo, Chengeto'
'Makura, Vitales'
'Tatlock, Heidi M.'
'Lindeman, Sergey V.'
'Bennett, Brian'
'Long, Gary J.'
'Grandjean, Fernande'
'Gardinier, James R.'

_publ_section_title
;
 Pyrazolyl methyls prescribe the electronic properties of iron(II)
 tetra(pyrazolyl)lutidine chloride complexes.
;
_journal_issue 31
_journal_name_full 'Dalton transactions (Cambridge, England : 2003)'
_journal_page_first 8024
_journal_page_last 8034
_journal_paper_doi 10.1039/c1dt10712g
_journal_volume 40
_journal_year 2011
_chemical_formula_moiety '0.108(Br), C27 H33 Cl Fe N9, 0.892(Cl1), C H4 O'
_chemical_formula_sum 'C28 H37 Br0.11 Cl1.89 Fe N9 O'
_chemical_formula_weight 647.31
_space_group_crystal_system triclinic
_space_group_IT_number 2
_space_group_name_Hall '-P 1'
_space_group_name_H-M_alt 'P -1'
_atom_sites_solution_hydrogens difmap
_atom_sites_solution_primary direct
_atom_sites_solution_secondary difmap
_audit_creation_date 2011-05-12
_audit_creation_method
;
Olex2 1.1
(compiled 2011.02.15 svn.r1672, GUI svn.r3494)
;
_cell_angle_alpha 78.599(2)
_cell_angle_beta 84.392(2)
_cell_angle_gamma 88.6900(10)
_cell_formula_units_Z 2
_cell_length_a 8.7842(2)
_cell_length_b 12.5916(4)
_cell_length_c 13.7985(4)
_cell_measurement_reflns_used 2677
_cell_measurement_temperature 100(2)
_cell_measurement_theta_max 65
_cell_measurement_theta_min 3
_cell_volume 1488.93(7)
_computing_cell_refinement 'SAINT v7.23A (Bruker, 2005)'
_computing_data_collection 'APEX2 v2.0-2 (Bruker, 2005)'
_computing_data_reduction 'SADABS-2004/1 (Bruker, 2005)'
_computing_molecular_graphics
;
O. V. Dolomanov, L. J. Bourhis, R. J. Gildea, J. A. K. Howard and H. Puschmann,
OLEX2: a complete structure solution, refinement and analysis program.
J. Appl. Cryst. (2009). 42, 339-341.
;
_computing_publication_material
;
O. V. Dolomanov, L. J. Bourhis, R. J. Gildea, J. A. K. Howard and H. Puschmann,
OLEX2: a complete structure solution, refinement and analysis program.
J. Appl. Cryst. (2009). 42, 339-341.
;
_computing_structure_refinement 'SHELXL-97 v.97-2 (Sheldrick, 1993-1997)'
_computing_structure_solution 'XS/SHELXTL v6.12 (Bruker, 2001)'
_diffrn_ambient_temperature 100(2)
_diffrn_measured_fraction_theta_full 0.989
_diffrn_measured_fraction_theta_max 0.919
_diffrn_measurement_device_type 'Bruker APEX2 CCD detector'
_diffrn_measurement_method '\w scans'
_diffrn_radiation_monochromator graphite
_diffrn_radiation_type CuK\a
_diffrn_radiation_wavelength 1.54178
_diffrn_reflns_av_R_equivalents 0.0434
_diffrn_reflns_av_unetI/netI 0.0526
_diffrn_reflns_limit_h_max 10
_diffrn_reflns_limit_h_min -10
_diffrn_reflns_limit_k_max 14
_diffrn_reflns_limit_k_min -14
_diffrn_reflns_limit_l_max 16
_diffrn_reflns_limit_l_min 0
_diffrn_reflns_number 12381
_diffrn_reflns_theta_full 67.00
_diffrn_reflns_theta_max 67.10
_diffrn_reflns_theta_min 3.28
_diffrn_source 'fine-focus sealed tube'
_exptl_absorpt_coefficient_mu 6.111
_exptl_absorpt_correction_T_max 0.8379
_exptl_absorpt_correction_T_min 0.3745
_exptl_absorpt_correction_type numerical
_exptl_absorpt_process_details
;
Numerical (based on real shape of the crystal) absorption
correction followed by:
SADABS. Program for empirical absorption correction of
area-detector data. University of Goetingen. Germany.
Sheldrick, G. M. 1996
;
_exptl_crystal_colour yellow
_exptl_crystal_density_diffrn 1.444
_exptl_crystal_density_method 'not measured'
_exptl_crystal_description needle
_exptl_crystal_F_000 676
_exptl_crystal_size_max 0.20
_exptl_crystal_size_mid 0.04
_exptl_crystal_size_min 0.03
_refine_diff_density_max 0.323
_refine_diff_density_min -0.317
_refine_diff_density_rms 0.065
_refine_ls_extinction_method none
_refine_ls_goodness_of_fit_ref 1.032
_refine_ls_hydrogen_treatment mixed
_refine_ls_matrix_type full
_refine_ls_number_parameters 395
_refine_ls_number_reflns 4889
_refine_ls_number_restraints 0
_refine_ls_restrained_S_all 1.032
_refine_ls_R_factor_all 0.0562
_refine_ls_R_factor_gt 0.0410
_refine_ls_shift/su_max 0.000
_refine_ls_shift/su_mean 0.000
_refine_ls_structure_factor_coef Fsqd
_refine_ls_weighting_details 'calc w=1/[\s^2^(Fo^2^)+(0.0471P)^2^+0.0000P] where P=(Fo^2^+2Fc^2^)/3'
_refine_ls_weighting_scheme calc
_refine_ls_wR_factor_gt 0.0886
_refine_ls_wR_factor_ref 0.0930
_reflns_number_gt 3855
_reflns_number_total 4889
_reflns_threshold_expression >2sigma(I)
_cod_data_source_file c1dt10712g.txt
_cod_data_source_block 3xMeOH_gard5ba
_cod_database_code 7702887

loop_
_space_group_symop_id
_space_group_symop_operation_xyz
1 'x, y, z'
2 '-x, -y, -z'

loop_
_atom_site_label
_atom_site_type_symbol
_atom_site_fract_x
_atom_site_fract_y
_atom_site_fract_z
_atom_site_U_iso_or_equiv
_atom_site_adp_type
_atom_site_occupancy
_atom_site_symmetry_multiplicity
_atom_site_calc_flag
_atom_site_refinement_flags
_atom_site_disorder_assembly
_atom_site_disorder_group
Br2 Br 0.28088(8) 0.18357(5) 0.28250(5) 0.0230(3) Uani 0.108(3) 1 d P A 2
Fe1 Fe -0.59571(5) 0.70049(4) 0.21729(3) 0.01329(14) Uani 1 1 d . . .
Cl1 Cl -0.83576(8) 0.68132(6) 0.30947(5) 0.01813(17) Uani 1 1 d . . .
N1 N -0.3698(3) 0.71943(18) 0.13004(16) 0.0118(5) Uani 1 1 d . . .
N11 N -0.4820(3) 0.78672(18) 0.31903(17) 0.0146(5) Uani 1 1 d . . .
N12 N -0.3312(3) 0.76059(19) 0.33365(17) 0.0150(5) Uani 1 1 d . . .
N21 N -0.4830(3) 0.56299(19) 0.31660(17) 0.0138(5) Uani 1 1 d . . .
N22 N -0.3280(3) 0.57183(19) 0.32312(17) 0.0145(5) Uani 1 1 d . . .
N31 N -0.6528(3) 0.61547(19) 0.09465(17) 0.0160(5) Uani 1 1 d . . .
N32 N -0.5943(3) 0.65940(19) -0.00128(17) 0.0158(5) Uani 1 1 d . . .
N41 N -0.6631(3) 0.84382(19) 0.09906(17) 0.0165(6) Uani 1 1 d . . .
N42 N -0.5972(3) 0.84800(19) 0.00296(17) 0.0167(6) Uani 1 1 d . . .
C1 C -0.2541(3) 0.6768(2) 0.2873(2) 0.0139(6) Uani 1 1 d . . .
H1 H -0.1480 0.6697 0.3085 0.017 Uiso 1 1 calc R . .
C2 C -0.2391(3) 0.7066(2) 0.1746(2) 0.0138(6) Uani 1 1 d . . .
C3 C -0.0963(3) 0.7180(2) 0.1227(2) 0.0158(7) Uani 1 1 d . . .
H3 H -0.0070 0.7096 0.1571 0.019 Uiso 1 1 calc R . .
C4 C -0.0842(4) 0.7419(2) 0.0196(2) 0.0192(7) Uani 1 1 d . . .
H4 H 0.0130 0.7489 -0.0179 0.023 Uiso 1 1 calc R . .
C5 C -0.2186(3) 0.7551(2) -0.0273(2) 0.0148(6) Uani 1 1 d . . .
H5 H -0.2147 0.7719 -0.0977 0.018 Uiso 1 1 calc R . .
C6 C -0.3579(3) 0.7437(2) 0.0298(2) 0.0151(6) Uani 1 1 d . . .
C7 C -0.5040(3) 0.7579(2) -0.0208(2) 0.0147(6) Uani 1 1 d . . .
H7 H -0.4736 0.7752 -0.0939 0.018 Uiso 1 1 calc R . .
C10 C -0.6814(3) 0.8970(3) 0.3951(2) 0.0207(7) Uani 1 1 d . . .
H10a H -0.6829 0.9688 0.3520 0.031 Uiso 1 1 calc R . .
H10b H -0.7081 0.9037 0.4642 0.031 Uiso 1 1 calc R . .
H10c H -0.7557 0.8500 0.3757 0.031 Uiso 1 1 calc R . .
C11 C -0.5254(3) 0.8489(2) 0.3849(2) 0.0157(7) Uani 1 1 d . . .
C12 C -0.4053(3) 0.8613(2) 0.4416(2) 0.0176(7) Uani 1 1 d . . .
H12 H -0.4082 0.9015 0.4932 0.021 Uiso 1 1 calc R . .
C13 C -0.2837(3) 0.8046(2) 0.4085(2) 0.0172(7) Uani 1 1 d . . .
C14 C -0.1269(3) 0.7934(3) 0.4429(2) 0.0218(7) Uani 1 1 d . . .
H14a H -0.0937 0.7177 0.4502 0.033 Uiso 1 1 calc R . .
H14b H -0.1286 0.8160 0.5070 0.033 Uiso 1 1 calc R . .
H14c H -0.0557 0.8393 0.3940 0.033 Uiso 1 1 calc R . .
C20 C -0.6816(3) 0.4251(2) 0.3931(2) 0.0170(7) Uani 1 1 d . . .
H20a H -0.7526 0.4828 0.3677 0.026 Uiso 1 1 calc R . .
H20b H -0.7082 0.3996 0.4644 0.026 Uiso 1 1 calc R . .
H20c H -0.6886 0.3649 0.3584 0.026 Uiso 1 1 calc R . .
C21 C -0.5228(3) 0.4678(2) 0.3759(2) 0.0159(7) Uani 1 1 d . . .
C22 C -0.3957(3) 0.4166(2) 0.4182(2) 0.0166(7) Uani 1 1 d . . .
H22 H -0.3945 0.3481 0.4619 0.020 Uiso 1 1 calc R . .
C23 C -0.2738(3) 0.4830(2) 0.3853(2) 0.0158(7) Uani 1 1 d . . .
C24 C -0.1102(3) 0.4641(2) 0.4044(2) 0.0205(7) Uani 1 1 d . . .
H24a H -0.1043 0.4171 0.4696 0.031 Uiso 1 1 calc R . .
H24b H -0.0611 0.5335 0.4031 0.031 Uiso 1 1 calc R . .
H24c H -0.0577 0.4291 0.3529 0.031 Uiso 1 1 calc R . .
C30 C -0.8394(4) 0.4686(2) 0.1695(2) 0.0229(7) Uani 1 1 d . . .
H30a H -0.7792 0.4043 0.1947 0.034 Uiso 1 1 calc R . .
H30b H -0.9341 0.4461 0.1474 0.034 Uiso 1 1 calc R . .
H30c H -0.8642 0.5096 0.2224 0.034 Uiso 1 1 calc R . .
C31 C -0.7486(3) 0.5381(2) 0.0841(2) 0.0163(7) Uani 1 1 d . . .
C32 C -0.7501(3) 0.5328(2) -0.0159(2) 0.0176(7) Uani 1 1 d . . .
H32 H -0.8075 0.4838 -0.0421 0.021 Uiso 1 1 calc R . .
C33 C -0.6533(3) 0.6114(2) -0.0691(2) 0.0187(7) Uani 1 1 d . . .
C34 C -0.6162(4) 0.6430(3) -0.1787(2) 0.0249(8) Uani 1 1 d . . .
H34a H -0.6821 0.7035 -0.2053 0.037 Uiso 1 1 calc R . .
H34b H -0.6333 0.5811 -0.2096 0.037 Uiso 1 1 calc R . .
H34c H -0.5088 0.6651 -0.1932 0.037 Uiso 1 1 calc R . .
C40 C -0.8640(4) 0.9525(2) 0.1766(2) 0.0223(7) Uani 1 1 d . . .
H40a H -0.8858 0.8864 0.2267 0.033 Uiso 1 1 calc R . .
H40b H -0.9602 0.9846 0.1541 0.033 Uiso 1 1 calc R . .
H40c H -0.8106 1.0044 0.2056 0.033 Uiso 1 1 calc R . .
C41 C -0.7653(4) 0.9251(2) 0.0901(2) 0.0191(7) Uani 1 1 d . . .
C42 C -0.7648(4) 0.9786(2) -0.0083(2) 0.0195(7) Uani 1 1 d . . .
H42 H -0.8271 1.0387 -0.0328 0.023 Uiso 1 1 calc R . .
C43 C -0.6580(4) 0.9286(2) -0.0634(2) 0.0187(7) Uani 1 1 d . . .
C44 C -0.6105(4) 0.9519(3) -0.1717(2) 0.0283(8) Uani 1 1 d . . .
H44a H -0.5069 0.9239 -0.1839 0.042 Uiso 0.50 1 calc PR . .
H44b H -0.6119 1.0304 -0.1967 0.042 Uiso 0.50 1 calc PR . .
H44c H -0.6815 0.9169 -0.2061 0.042 Uiso 0.50 1 calc PR . .
H44d H -0.6933 0.9902 -0.2072 0.042 Uiso 0.50 1 calc PR . .
H44e H -0.5883 0.8837 -0.1944 0.042 Uiso 0.50 1 calc PR . .
H44f H -0.5187 0.9972 -0.1851 0.042 Uiso 0.50 1 calc PR . .
Cl2 Cl 0.28088(8) 0.18357(5) 0.28250(5) 0.0230(3) Uani 0.892(3) 1 d P A 1
O1S O -0.0664(4) 0.2032(3) 0.2487(2) 0.0680(10) Uani 1 1 d . . .
H1S H 0.033(7) 0.208(5) 0.272(5) 0.14(3) Uiso 1 1 d . . .
C1S C -0.1343(6) 0.1551(5) 0.3427(4) 0.0590(14) Uani 1 1 d . . .
H1Sa H -0.241(6) 0.158(4) 0.344(3) 0.068(15) Uiso 1 1 d . . .
H1Sb H -0.102(7) 0.184(5) 0.399(4) 0.12(2) Uiso 1 1 d . . .
H1Sc H -0.096(6) 0.079(5) 0.351(4) 0.10(2) Uiso 1 1 d . . .

loop_
_atom_site_aniso_label
_atom_site_aniso_U_11
_atom_site_aniso_U_22
_atom_site_aniso_U_33
_atom_site_aniso_U_23
_atom_site_aniso_U_13
_atom_site_aniso_U_12
Br2 0.0314(4) 0.0183(4) 0.0198(4) -0.0044(3) -0.0024(3) -0.0021(3)
Fe1 0.0113(3) 0.0153(3) 0.0135(3) -0.00308(19) -0.00186(18) -0.00107(19)
Cl1 0.0129(4) 0.0199(4) 0.0212(4) -0.0035(3) -0.0004(3) -0.0012(3)
N1 0.0135(13) 0.0107(12) 0.0114(13) -0.0023(10) -0.0013(10) -0.0006(10)
N11 0.0150(14) 0.0115(12) 0.0173(13) -0.0025(10) -0.0029(10) -0.0007(10)
N12 0.0130(13) 0.0180(13) 0.0149(13) -0.0048(10) -0.0030(10) -0.0009(10)
N21 0.0101(13) 0.0153(13) 0.0172(13) -0.0056(10) -0.0019(10) 0.0002(10)
N22 0.0138(13) 0.0155(13) 0.0141(13) -0.0020(10) -0.0030(10) -0.0018(10)
N31 0.0218(15) 0.0149(13) 0.0108(13) -0.0001(10) -0.0038(10) -0.0029(11)
N32 0.0190(14) 0.0140(13) 0.0148(13) -0.0026(10) -0.0042(10) -0.0017(11)
N41 0.0194(14) 0.0161(13) 0.0145(13) -0.0030(10) -0.0040(10) 0.0020(11)
N42 0.0188(14) 0.0176(13) 0.0140(13) -0.0037(11) -0.0028(10) 0.0015(11)
C1 0.0114(16) 0.0157(15) 0.0145(15) -0.0020(12) -0.0022(12) -0.0031(12)
C2 0.0175(17) 0.0077(14) 0.0171(16) -0.0040(12) -0.0032(13) 0.0000(12)
C3 0.0152(17) 0.0143(15) 0.0189(17) -0.0044(13) -0.0041(13) -0.0024(12)
C4 0.0190(18) 0.0170(16) 0.0208(17) -0.0048(13) 0.0041(13) -0.0026(13)
C5 0.0205(17) 0.0113(15) 0.0133(16) -0.0049(12) 0.0004(12) -0.0014(12)
C6 0.0190(17) 0.0102(15) 0.0170(16) -0.0039(12) -0.0034(13) -0.0011(12)
C7 0.0179(16) 0.0127(15) 0.0130(15) -0.0013(12) -0.0013(12) -0.0017(12)
C10 0.0208(18) 0.0244(17) 0.0177(17) -0.0057(14) -0.0032(13) 0.0030(14)
C11 0.0210(17) 0.0153(15) 0.0099(15) -0.0004(12) 0.0003(12) -0.0038(13)
C12 0.0205(17) 0.0185(16) 0.0143(16) -0.0037(13) -0.0028(13) -0.0008(13)
C13 0.0158(17) 0.0193(16) 0.0167(16) -0.0027(13) -0.0017(12) -0.0070(13)
C14 0.0173(18) 0.0284(18) 0.0232(18) -0.0112(14) -0.0060(13) -0.0014(14)
C20 0.0172(17) 0.0176(16) 0.0164(16) -0.0038(13) -0.0007(12) -0.0024(13)
C21 0.0177(17) 0.0145(15) 0.0162(16) -0.0048(12) 0.0000(12) -0.0047(13)
C22 0.0215(18) 0.0168(16) 0.0106(15) 0.0000(12) -0.0033(12) 0.0005(13)
C23 0.0179(17) 0.0212(16) 0.0088(15) -0.0041(12) -0.0022(12) 0.0019(13)
C24 0.0160(17) 0.0210(17) 0.0225(18) 0.0019(14) -0.0049(13) -0.0003(13)
C30 0.0267(19) 0.0198(17) 0.0218(18) -0.0024(14) -0.0025(14) -0.0066(14)
C31 0.0187(17) 0.0123(15) 0.0176(16) -0.0021(12) -0.0029(13) 0.0030(13)
C32 0.0201(17) 0.0171(16) 0.0180(16) -0.0066(13) -0.0063(13) -0.0026(13)
C33 0.0184(17) 0.0205(17) 0.0196(17) -0.0078(13) -0.0070(13) 0.0036(13)
C34 0.031(2) 0.0262(18) 0.0194(18) -0.0091(14) -0.0022(14) -0.0066(15)
C40 0.0268(19) 0.0202(17) 0.0205(17) -0.0053(14) -0.0054(14) 0.0090(14)
C41 0.0200(17) 0.0182(16) 0.0210(17) -0.0062(13) -0.0058(13) -0.0009(13)
C42 0.0242(18) 0.0150(16) 0.0205(17) -0.0028(13) -0.0098(14) 0.0029(13)
C43 0.0220(18) 0.0166(16) 0.0181(17) -0.0020(13) -0.0066(13) -0.0035(13)
C44 0.043(2) 0.0239(18) 0.0145(17) 0.0035(14) -0.0030(15) 0.0075(16)
Cl2 0.0314(4) 0.0183(4) 0.0198(4) -0.0044(3) -0.0024(3) -0.0021(3)
O1S 0.041(2) 0.115(3) 0.0353(18) 0.0148(17) -0.0003(15) 0.0068(19)
C1S 0.041(3) 0.087(4) 0.045(3) 0.002(3) -0.013(2) -0.008(3)

loop_
_atom_type_symbol
_atom_type_description
_atom_type_scat_dispersion_real
_atom_type_scat_dispersion_imag
_atom_type_scat_source
C C 0.0181 0.0091 'International Tables Vol C Tables 4.2.6.8 and 6.1.1.4'
H H 0.0000 0.0000 'International Tables Vol C Tables 4.2.6.8 and 6.1.1.4'
N N 0.0311 0.0180 'International Tables Vol C Tables 4.2.6.8 and 6.1.1.4'
O O 0.0492 0.0322 'International Tables Vol C Tables 4.2.6.8 and 6.1.1.4'
Cl Cl 0.3639 0.7018 'International Tables Vol C Tables 4.2.6.8 and 6.1.1.4'
Fe Fe -1.1336 3.1974 'International Tables Vol C Tables 4.2.6.8 and 6.1.1.4'
Br Br -0.6763 1.2805 'International Tables Vol C Tables 4.2.6.8 and 6.1.1.4'

loop_
_geom_angle_atom_site_label_1
_geom_angle_atom_site_label_2
_geom_angle_atom_site_label_3
_geom_angle
N1 Fe1 Cl1 179.70(7)
N1 Fe1 N11 83.45(9)
N1 Fe1 N21 84.77(8)
N1 Fe1 N31 82.67(9)
N1 Fe1 N41 83.82(9)
N11 Fe1 Cl1 96.52(6)
N11 Fe1 N21 77.50(8)
N11 Fe1 N31 166.08(9)
N11 Fe1 N41 101.01(9)
N21 Fe1 Cl1 95.51(6)
N21 Fe1 N31 100.19(9)
N21 Fe1 N41 168.59(9)
N31 Fe1 Cl1 97.38(7)
N31 Fe1 N41 78.49(9)
N41 Fe1 Cl1 95.90(7)
C2 N1 Fe1 121.40(18)
C2 N1 C6 117.5(2)
C6 N1 Fe1 121.10(19)
N12 N11 Fe1 117.30(17)
C11 N11 Fe1 137.1(2)
C11 N11 N12 104.8(2)
N11 N12 C1 120.0(2)
C13 N12 N11 111.4(2)
C13 N12 C1 127.2(2)
N22 N21 Fe1 117.01(17)
C21 N21 Fe1 138.3(2)
C21 N21 N22 104.7(2)
N21 N22 C1 119.1(2)
C23 N22 N21 111.1(2)
C23 N22 C1 127.8(2)
N32 N31 Fe1 117.39(17)
C31 N31 Fe1 137.50(19)
C31 N31 N32 104.4(2)
N31 N32 C7 120.0(2)
C33 N32 N31 111.9(2)
C33 N32 C7 127.1(2)
N42 N41 Fe1 116.84(17)
C41 N41 Fe1 138.6(2)
C41 N41 N42 104.0(2)
N41 N42 C7 119.9(2)
C43 N42 N41 112.2(2)
C43 N42 C7 126.3(2)
N12 C1 N22 111.2(2)
N12 C1 H1 107.0
N12 C1 C2 112.7(2)
N22 C1 H1 107.0
N22 C1 C2 111.4(2)
C2 C1 H1 107.0
N1 C2 C1 117.0(2)
N1 C2 C3 123.0(3)
C3 C2 C1 120.0(3)
C2 C3 H3 120.3
C2 C3 C4 119.4(3)
C4 C3 H3 120.3
C3 C4 H4 121.0
C3 C4 C5 118.0(3)
C5 C4 H4 121.0
C4 C5 H5 120.4
C6 C5 C4 119.3(3)
C6 C5 H5 120.4
N1 C6 C5 122.7(3)
N1 C6 C7 117.8(3)
C5 C6 C7 119.4(3)
N32 C7 N42 110.3(2)
N32 C7 C6 112.6(2)
N32 C7 H7 106.9
N42 C7 C6 113.0(2)
N42 C7 H7 106.9
C6 C7 H7 106.9
H10a C10 H10b 109.5
H10a C10 H10c 109.5
H10b C10 H10c 109.5
C11 C10 H10a 109.5
C11 C10 H10b 109.5
C11 C10 H10c 109.5
N11 C11 C10 123.5(3)
N11 C11 C12 110.7(3)
C12 C11 C10 125.8(3)
C11 C12 H12 126.6
C13 C12 C11 106.9(3)
C13 C12 H12 126.6
N12 C13 C14 125.4(3)
C12 C13 N12 106.2(3)
C12 C13 C14 128.3(3)
C13 C14 H14a 109.5
C13 C14 H14b 109.5
C13 C14 H14c 109.5
H14a C14 H14b 109.5
H14a C14 H14c 109.5
H14b C14 H14c 109.5
H20a C20 H20b 109.5
H20a C20 H20c 109.5
H20b C20 H20c 109.5
C21 C20 H20a 109.5
C21 C20 H20b 109.5
C21 C20 H20c 109.5
N21 C21 C20 123.6(3)
N21 C21 C22 110.6(3)
C22 C21 C20 125.8(3)
C21 C22 H22 126.4
C23 C22 C21 107.3(3)
C23 C22 H22 126.4
N22 C23 C24 124.8(3)
C22 C23 N22 106.2(3)
C22 C23 C24 128.8(3)
C23 C24 H24a 109.5
C23 C24 H24b 109.5
C23 C24 H24c 109.5
H24a C24 H24b 109.5
H24a C24 H24c 109.5
H24b C24 H24c 109.5
H30a C30 H30b 109.5
H30a C30 H30c 109.5
H30b C30 H30c 109.5
C31 C30 H30a 109.5
C31 C30 H30b 109.5
C31 C30 H30c 109.5
N31 C31 C30 123.3(3)
N31 C31 C32 110.7(3)
C32 C31 C30 126.0(3)
C31 C32 H32 126.5
C33 C32 C31 107.0(3)
C33 C32 H32 126.5
N32 C33 C32 106.0(3)
N32 C33 C34 124.6(3)
C32 C33 C34 129.3(3)
C33 C34 H34a 109.5
C33 C34 H34b 109.5
C33 C34 H34c 109.5
H34a C34 H34b 109.5
H34a C34 H34c 109.5
H34b C34 H34c 109.5
H40a C40 H40b 109.5
H40a C40 H40c 109.5
H40b C40 H40c 109.5
C41 C40 H40a 109.5
C41 C40 H40b 109.5
C41 C40 H40c 109.5
N41 C41 C40 123.1(3)
N41 C41 C42 110.9(3)
C42 C41 C40 126.0(3)
C41 C42 H42 126.3
C43 C42 C41 107.4(3)
C43 C42 H42 126.3
N42 C43 C42 105.5(3)
N42 C43 C44 124.2(3)
C42 C43 C44 130.3(3)
C43 C44 H44a 109.5
C43 C44 H44b 109.5
C43 C44 H44c 109.5
C43 C44 H44d 109.5
C43 C44 H44e 109.5
C43 C44 H44f 109.5
H44a C44 H44b 109.5
H44a C44 H44c 109.5
H44a C44 H44d 141.1
H44a C44 H44e 56.3
H44a C44 H44f 56.3
H44b C44 H44c 109.5
H44b C44 H44d 56.3
H44b C44 H44e 141.1
H44b C44 H44f 56.3
H44c C44 H44d 56.3
H44c C44 H44e 56.3
H44c C44 H44f 141.1
H44d C44 H44e 109.5
H44d C44 H44f 109.5
H44e C44 H44f 109.5
C1S O1S H1S 93(4)
O1S C1S H1Sa 111(3)
O1S C1S H1Sb 116(4)
O1S C1S H1Sc 103(3)
H1Sa C1S H1Sb 109(4)
H1Sa C1S H1Sc 112(4)
H1Sb C1S H1Sc 106(4)

loop_
_geom_bond_atom_site_label_1
_geom_bond_atom_site_label_2
_geom_bond_distance
Fe1 Cl1 2.3452(8)
Fe1 N1 2.210(2)
Fe1 N11 2.252(2)
Fe1 N21 2.259(2)
Fe1 N31 2.273(2)
Fe1 N41 2.290(2)
N1 C2 1.346(4)
N1 C6 1.350(4)
N11 C11 1.335(4)
N12 N11 1.382(3)
N12 C1 1.459(4)
N12 C13 1.368(4)
N21 C21 1.343(4)
N22 N21 1.381(3)
N22 C1 1.460(4)
N22 C23 1.375(4)
N31 C31 1.340(4)
N32 N31 1.383(3)
N32 C7 1.453(4)
N32 C33 1.357(4)
N41 C41 1.341(4)
N42 N41 1.386(3)
N42 C7 1.455(4)
N42 C43 1.363(4)
C1 H1 1.0000
C2 C1 1.520(4)
C3 C2 1.378(4)
C3 H3 0.9500
C4 C3 1.389(4)
C4 H4 0.9500
C5 C4 1.392(4)
C5 H5 0.9500
C6 C5 1.383(4)
C6 C7 1.511(4)
C7 H7 1.0000
C10 H10a 0.9800
C10 H10b 0.9800
C10 H10c 0.9800
C11 C10 1.491(4)
C12 C11 1.403(4)
C12 H12 0.9500
C13 C12 1.362(4)
C13 C14 1.494(4)
C14 H14a 0.9800
C14 H14b 0.9800
C14 H14c 0.9800
C20 H20a 0.9800
C20 H20b 0.9800
C20 H20c 0.9800
C21 C20 1.486(4)
C22 C21 1.396(4)
C22 H22 0.9500
C23 C22 1.359(4)
C23 C24 1.492(4)
C24 H24a 0.9800
C24 H24b 0.9800
C24 H24c 0.9800
C30 H30a 0.9800
C30 H30b 0.9800
C30 H30c 0.9800
C31 C30 1.494(4)
C32 C31 1.396(4)
C32 H32 0.9500
C33 C32 1.368(4)
C33 C34 1.491(4)
C34 H34a 0.9800
C34 H34b 0.9800
C34 H34c 0.9800
C40 H40a 0.9800
C40 H40b 0.9800
C40 H40c 0.9800
C41 C40 1.497(4)
C42 C41 1.391(4)
C42 H42 0.9500
C43 C42 1.370(4)
C43 C44 1.486(4)
C44 H44a 0.9800
C44 H44b 0.9800
C44 H44c 0.9800
C44 H44d 0.9800
C44 H44e 0.9800
C44 H44f 0.9800
O1S H1S 0.96(6)
O1S C1S 1.400(6)
C1S H1Sa 0.93(5)
C1S H1Sb 1.00(6)
C1S H1Sc 1.00(6)

loop_
_geom_hbond_atom_site_label_D
_geom_hbond_atom_site_label_H
_geom_hbond_atom_site_label_A
_geom_hbond_distance_DH
_geom_hbond_distance_HA
_geom_hbond_distance_DA
_geom_hbond_angle_DHA
O1S H1S Br2 0.96(6) 2.21(6) 3.128(3) 159(6)
O1S H1S Cl2 0.96(6) 2.21(6) 3.128(3) 159(6)

loop_
_geom_torsion_atom_site_label_1
_geom_torsion_atom_site_label_2
_geom_torsion_atom_site_label_3
_geom_torsion_atom_site_label_4
_geom_torsion
Fe1 N1 C2 C1 0.9(3)
Fe1 N1 C2 C3 -179.9(2)
Fe1 N1 C6 C5 -179.4(2)
Fe1 N1 C6 C7 0.2(3)
Fe1 N11 C11 C10 -12.2(5)
Fe1 N11 C11 C12 167.6(2)
Fe1 N21 C21 C20 -1.0(5)
Fe1 N21 C21 C22 179.2(2)
Fe1 N31 C31 C30 -10.6(5)
Fe1 N31 C31 C32 169.6(2)
Fe1 N41 C41 C40 9.6(5)
Fe1 N41 C41 C42 -170.8(2)
Cl1 Fe1 N1 C2 122(14)
Cl1 Fe1 N1 C6 -58(14)
Cl1 Fe1 N11 N12 141.82(17)
Cl1 Fe1 N11 C11 -25.5(3)
Cl1 Fe1 N21 N22 -149.68(17)
Cl1 Fe1 N21 C21 30.4(3)
Cl1 Fe1 N31 N32 140.36(18)
Cl1 Fe1 N31 C31 -27.9(3)
Cl1 Fe1 N41 N42 -144.68(18)
Cl1 Fe1 N41 C41 25.6(3)
N1 Fe1 N11 N12 -38.48(18)
N1 Fe1 N11 C11 154.2(3)
N1 Fe1 N21 N22 30.22(18)
N1 Fe1 N21 C21 -149.7(3)
N1 Fe1 N31 N32 -39.34(19)
N1 Fe1 N31 C31 152.4(3)
N1 Fe1 N41 N42 35.41(19)
N1 Fe1 N41 C41 -154.3(3)
N1 C2 C1 N12 -63.1(3)
N1 C2 C1 N22 62.7(3)
N1 C6 C5 C4 -0.4(4)
N1 C6 C7 N32 -62.9(3)
N1 C6 C7 N42 62.9(3)
N11 Fe1 N1 C2 39.5(2)
N11 Fe1 N1 C6 -140.9(2)
N11 Fe1 N21 N22 -54.21(18)
N11 Fe1 N21 C21 125.8(3)
N11 Fe1 N31 N32 -43.6(5)
N11 Fe1 N31 C31 148.2(3)
N11 Fe1 N41 N42 117.48(19)
N11 Fe1 N41 C41 -72.2(3)
N11 N12 C1 N22 -62.2(3)
N11 N12 C1 C2 63.8(3)
N11 N12 C13 C12 -0.9(3)
N11 N12 C13 C14 -179.3(3)
N12 N11 C11 C10 179.5(3)
N12 N11 C11 C12 -0.8(3)
N12 C13 C12 C11 0.4(3)
N21 Fe1 N1 C2 -38.5(2)
N21 Fe1 N1 C6 141.1(2)
N21 Fe1 N11 N12 47.59(18)
N21 Fe1 N11 C11 -119.7(3)
N21 Fe1 N31 N32 -122.66(19)
N21 Fe1 N31 C31 69.1(3)
N21 Fe1 N41 N42 36.1(5)
N21 Fe1 N41 C41 -153.6(4)
N21 N22 C1 N12 54.2(3)
N21 N22 C1 C2 -72.5(3)
N21 N22 C23 C22 0.4(3)
N21 N22 C23 C24 176.5(3)
N22 N21 C21 C20 179.1(3)
N22 N21 C21 C22 -0.8(3)
N22 C23 C22 C21 -0.8(3)
N31 Fe1 N1 C2 -139.5(2)
N31 Fe1 N1 C6 40.1(2)
N31 Fe1 N11 N12 -34.3(5)
N31 Fe1 N11 C11 158.4(3)
N31 Fe1 N21 N22 111.79(18)
N31 Fe1 N21 C21 -68.2(3)
N31 Fe1 N41 N42 -48.33(19)
N31 Fe1 N41 C41 122.0(3)
N31 N32 C7 N42 -64.2(3)
N31 N32 C7 C6 63.0(3)
N31 N32 C33 C32 -1.3(3)
N31 N32 C33 C34 178.2(3)
N32 N31 C31 C30 -179.8(3)
N32 N31 C31 C32 0.4(3)
N32 C33 C32 C31 1.4(3)
N41 Fe1 N1 C2 141.4(2)
N41 Fe1 N1 C6 -39.0(2)
N41 Fe1 N11 N12 -120.85(18)
N41 Fe1 N11 C11 71.8(3)
N41 Fe1 N21 N22 29.5(5)
N41 Fe1 N21 C21 -150.5(4)
N41 Fe1 N31 N32 45.80(19)
N41 Fe1 N31 C31 -122.4(3)
N41 N42 C7 N32 60.7(3)
N41 N42 C7 C6 -66.3(3)
N41 N42 C43 C42 0.7(3)
N41 N42 C43 C44 -179.6(3)
N42 N41 C41 C40 -179.3(3)
N42 N41 C41 C42 0.3(3)
N42 C43 C42 C41 -0.4(3)
C1 N12 N11 Fe1 -2.5(3)
C1 N12 N11 C11 168.6(2)
C1 N12 C13 C12 -167.3(3)
C1 N12 C13 C14 14.3(5)
C1 N22 N21 Fe1 14.8(3)
C1 N22 N21 C21 -165.2(2)
C1 N22 C23 C22 164.2(3)
C1 N22 C23 C24 -19.7(4)
C2 N1 C6 C5 0.3(4)
C2 N1 C6 C7 179.8(2)
C3 C2 C1 N12 117.7(3)
C3 C2 C1 N22 -116.5(3)
C4 C3 C2 N1 -1.2(4)
C4 C3 C2 C1 178.0(3)
C5 C4 C3 C2 1.0(4)
C5 C6 C7 N32 116.7(3)
C5 C6 C7 N42 -117.6(3)
C6 N1 C2 C1 -178.7(2)
C6 N1 C2 C3 0.5(4)
C6 C5 C4 C3 -0.3(4)
C7 N32 N31 Fe1 -1.7(3)
C7 N32 N31 C31 170.1(2)
C7 N32 C33 C32 -169.9(3)
C7 N32 C33 C34 9.6(5)
C7 N42 N41 Fe1 6.7(3)
C7 N42 N41 C41 -166.7(3)
C7 N42 C43 C42 165.7(3)
C7 N42 C43 C44 -14.5(5)
C7 C6 C5 C4 -179.9(2)
C13 N12 N11 Fe1 -170.08(18)
C13 N12 N11 C11 1.0(3)
C13 N12 C1 N22 103.2(3)
C13 N12 C1 C2 -130.8(3)
C13 C12 C11 N11 0.3(3)
C13 C12 C11 C10 -180.0(3)
C14 C13 C12 C11 178.7(3)
C23 N22 N21 Fe1 -179.75(17)
C23 N22 N21 C21 0.2(3)
C23 N22 C1 N12 -108.5(3)
C23 N22 C1 C2 124.8(3)
C23 C22 C21 N21 1.0(3)
C23 C22 C21 C20 -178.8(3)
C24 C23 C22 C21 -176.7(3)
C33 N32 N31 Fe1 -171.24(19)
C33 N32 N31 C31 0.6(3)
C33 N32 C7 N42 103.6(3)
C33 N32 C7 C6 -129.2(3)
C33 C32 C31 N31 -1.1(4)
C33 C32 C31 C30 179.0(3)
C34 C33 C32 C31 -178.0(3)
C43 N42 N41 Fe1 172.78(19)
C43 N42 N41 C41 -0.6(3)
C43 N42 C7 N32 -103.3(3)
C43 N42 C7 C6 129.7(3)
C43 C42 C41 N41 0.1(4)
C43 C42 C41 C40 179.7(3)
C44 C43 C42 C41 179.8(3)
